data_4129650
loop_
_publ_author_name
'Gandhamsetty, Narasimhulu'
'Park, Sehoon'
'Chang, Sukbok'

_publ_section_title
;
 Selective Silylative Reduction of Pyridines Leading to Structurally
 Diverse Azacyclic Compounds with the Formation of sp&#x00B3; C-Si Bonds.
;
_journal_issue 48
_journal_name_full 'Journal of the American Chemical Society'
_journal_page_first 15176
_journal_page_last 15184
_journal_paper_doi 10.1021/jacs.5b09209
_journal_volume 137
_journal_year 2015
_chemical_absolute_configuration syn
_chemical_formula_moiety 'C20 H28 N2 O2 S Si'
_chemical_formula_sum 'C20 H28 N2 O2 S Si'
_chemical_formula_weight 388.59
_space_group_IT_number 78
_space_group_name_Hall 'P 4cw'
_space_group_name_H-M_alt 'P 43'
_symmetry_cell_setting tetragonal
_symmetry_space_group_name_H-M 'P 43'
_atom_sites_solution_hydrogens geom
_atom_sites_solution_primary direct
_atom_sites_solution_secondary difmap
_audit_creation_method SHELXL-97
_cell_angle_alpha 90.00
_cell_angle_beta 90.00
_cell_angle_gamma 90.00
_cell_formula_units_Z 4
_cell_length_a 14.9108(5)
_cell_length_b 14.9108(5)
_cell_length_c 9.1435(4)
_cell_measurement_reflns_used 6190
_cell_measurement_temperature 120(2)
_cell_measurement_theta_max 26.00
_cell_measurement_theta_min 2.95
_cell_volume 2032.89(13)
_computing_cell_refinement 'Bruker SMART'
_computing_data_collection 'Bruker SMART'
_computing_data_reduction 'Bruker SAINT'
_computing_molecular_graphics 'Bruker SHELXTL'
_computing_publication_material 'Bruker SHELXTL'
_computing_structure_refinement 'SHELXL-97 (Sheldrick, 2008)'
_computing_structure_solution 'SHELXS-97 (Sheldrick, 2008)'
_diffrn_ambient_temperature 120(2)
_diffrn_measured_fraction_theta_full 0.696
_diffrn_measured_fraction_theta_max 0.713
_diffrn_measurement_device_type 'Photon 100 CMOS detector'
_diffrn_measurement_method 'phi and omega scans'
_diffrn_radiation_monochromator graphite
_diffrn_radiation_source 'fine-focus sealed tube'
_diffrn_radiation_type MoK\a
_diffrn_radiation_wavelength 0.71073
_diffrn_reflns_av_R_equivalents 0.0289
_diffrn_reflns_av_sigmaI/netI 0.0524
_diffrn_reflns_limit_h_max 18
_diffrn_reflns_limit_h_min -18
_diffrn_reflns_limit_k_max 17
_diffrn_reflns_limit_k_min -18
_diffrn_reflns_limit_l_max 10
_diffrn_reflns_limit_l_min -11
_diffrn_reflns_number 6190
_diffrn_reflns_theta_full 25.00
_diffrn_reflns_theta_max 26.00
_diffrn_reflns_theta_min 2.95
_exptl_absorpt_coefficient_mu 0.235
_exptl_absorpt_correction_T_max 0.9746
_exptl_absorpt_correction_T_min 0.9119
_exptl_absorpt_correction_type multi-scan
_exptl_absorpt_process_details SADABS
_exptl_crystal_colour white
_exptl_crystal_density_diffrn 1.270
_exptl_crystal_density_meas ?
_exptl_crystal_density_method 'not measured'
_exptl_crystal_description rod
_exptl_crystal_F_000 832
_exptl_crystal_size_max 0.40
_exptl_crystal_size_mid 0.14
_exptl_crystal_size_min 0.11
_refine_diff_density_max 0.167
_refine_diff_density_min -0.152
_refine_diff_density_rms 0.038
_refine_ls_abs_structure_details 'Flack H D (1983), Acta Cryst. A39, 876-881'
_refine_ls_abs_structure_Flack 0.07(9)
_refine_ls_extinction_method none
_refine_ls_goodness_of_fit_ref 1.394
_refine_ls_hydrogen_treatment mixed
_refine_ls_matrix_type full
_refine_ls_number_parameters 252
_refine_ls_number_reflns 2678
_refine_ls_number_restraints 1
_refine_ls_restrained_S_all 1.393
_refine_ls_R_factor_all 0.0443
_refine_ls_R_factor_gt 0.0370
_refine_ls_shift/su_max 0.000
_refine_ls_shift/su_mean 0.000
_refine_ls_structure_factor_coef Fsqd
_refine_ls_weighting_details 'calc w=1/[\s^2^(Fo^2^)+(0.0000P)^2^+0.0000P] where P=(Fo^2^+2Fc^2^)/3'
_refine_ls_weighting_scheme calc
_refine_ls_wR_factor_gt 0.0768
_refine_ls_wR_factor_ref 0.0800
_reflns_number_gt 2418
_reflns_number_total 2678
_reflns_threshold_expression >2sigma(I)
_cod_data_source_file ja5b09209_si_008.cif
_cod_data_source_block n0324b-1
_cod_depositor_comments
;
The following automatic conversions were performed:

data item '_symmetry_cell_setting' value 'Tetragonal' was changed to
'tetragonal' in accordance with the
/home/saulius/struct/COD-crude-data/automatic-downloads/DataCite-retrospective/ACS/depositions/lib/dictionaries/cif_core.dic
dictionary named 'cif_core.dic' version 2.4.2 last updated on
2011-04-26.

data item '_exptl_crystal_density_meas' value 'not measured' was
changed to '?' -- the value is perceived as not measured.

Automatic conversion script
Id: cif_fix_values 6909 2019-04-08 15:41:33Z antanas 
;
_cod_original_sg_symbol_H-M P4(3)
_cod_database_code 4129650

loop_
_symmetry_equiv_pos_as_xyz
'x, y, z'
'-x, -y, z+1/2'
'-y, x, z+3/4'
'y, -x, z+1/4'

loop_
_atom_site_label
_atom_site_type_symbol
_atom_site_fract_x
_atom_site_fract_y
_atom_site_fract_z
_atom_site_U_iso_or_equiv
_atom_site_adp_type
_atom_site_occupancy
_atom_site_symmetry_multiplicity
_atom_site_calc_flag
_atom_site_refinement_flags
_atom_site_disorder_assembly
_atom_site_disorder_group
S1 S 0.25209(5) 0.95133(4) 0.48423(8) 0.02935(16) Uani 1 1 d . . .
Si1 Si 0.37892(6) 0.72606(6) 0.24257(11) 0.0432(2) Uani 1 1 d . A .
O1 O 0.33128(15) 0.98837(13) 0.4202(2) 0.0366(5) Uani 1 1 d . . .
O2 O 0.16879(15) 0.96283(13) 0.4102(2) 0.0377(5) Uani 1 1 d . . .
N1 N 0.38971(15) 0.96915(15) 0.7314(3) 0.0298(5) Uani 1 1 d . . .
N2 N 0.26673(15) 0.84373(15) 0.5018(3) 0.0278(5) Uani 1 1 d . . .
C1 C 0.30540(19) 0.99666(17) 0.7697(3) 0.0276(6) Uani 1 1 d . . .
C2 C 0.2356(2) 0.99463(18) 0.6639(3) 0.0297(6) Uani 1 1 d . . .
C3 C 0.1494(2) 1.0210(2) 0.7013(4) 0.0389(8) Uani 1 1 d . . .
H3 H 0.1029 1.0187 0.6303 0.047 Uiso 1 1 calc R . .
C4 C 0.1303(2) 1.0512(2) 0.8441(4) 0.0461(8) Uani 1 1 d . . .
H4 H 0.0713 1.0702 0.8683 0.055 Uiso 1 1 calc R . .
C5 C 0.1956(2) 1.0532(2) 0.9469(4) 0.0436(8) Uani 1 1 d . . .
H5 H 0.1817 1.0726 1.0432 0.052 Uiso 1 1 calc R . .
C6 C 0.2842(2) 1.0268(2) 0.9126(3) 0.0368(7) Uani 1 1 d . . .
C7 C 0.3553(2) 1.0305(2) 1.0152(3) 0.0406(8) Uani 1 1 d . . .
H7 H 0.3442 1.0508 1.1120 0.049 Uiso 1 1 calc R . .
C8 C 0.4394(2) 1.0053(2) 0.9756(4) 0.0398(7) Uani 1 1 d . . .
H8 H 0.4880 1.0083 1.0427 0.048 Uiso 1 1 calc R . .
C9 C 0.4518(2) 0.97467(19) 0.8328(3) 0.0354(7) Uani 1 1 d . . .
H9 H 0.5106 0.9561 0.8066 0.042 Uiso 1 1 calc R . .
C10 C 0.35633(19) 0.80526(19) 0.5275(3) 0.0321(6) Uani 1 1 d . . .
H10A H 0.3665 0.7967 0.6335 0.038 Uiso 1 1 calc R . .
H10B H 0.4032 0.8459 0.4891 0.038 Uiso 1 1 calc R . .
C11 C 0.35997(19) 0.71454(19) 0.4477(3) 0.0338(7) Uani 1 1 d . . .
H11 H 0.4135 0.6822 0.4872 0.041 Uiso 1 1 calc R . .
C12 C 0.2794(2) 0.65879(18) 0.4888(4) 0.0350(7) Uani 1 1 d . . .
C13 C 0.2074(2) 0.69522(19) 0.5488(3) 0.0321(7) Uani 1 1 d . . .
H13 H 0.1603 0.6562 0.5778 0.039 Uiso 1 1 calc R . .
C14 C 0.19488(19) 0.79353(19) 0.5742(3) 0.0315(6) Uani 1 1 d . . .
H14A H 0.1360 0.8127 0.5350 0.038 Uiso 1 1 calc R . .
H14B H 0.1957 0.8061 0.6805 0.038 Uiso 1 1 calc R . .
C15 C 0.2827(2) 0.5584(2) 0.4577(4) 0.0458(9) Uani 1 1 d . . .
H15A H 0.2239 0.5318 0.4837 0.055 Uiso 1 1 calc R . .
H15B H 0.2917 0.5494 0.3514 0.055 Uiso 1 1 calc R . .
C16 C 0.3555(3) 0.5087(2) 0.5394(6) 0.0706(13) Uani 1 1 d . . .
H16A H 0.4143 0.5296 0.5060 0.106 Uiso 1 1 calc R . .
H16B H 0.3499 0.4442 0.5207 0.106 Uiso 1 1 calc R . .
H16C H 0.3494 0.5201 0.6445 0.106 Uiso 1 1 calc R . .
C17 C 0.2768(3) 0.7649(3) 0.1481(4) 0.0594(10) Uani 1 1 d . . .
H17A H 0.2288 0.7203 0.1653 0.071 Uiso 1 1 calc R . .
H17B H 0.2574 0.8218 0.1940 0.071 Uiso 1 1 calc R . .
C18 C 0.2846(3) 0.7803(3) -0.0174(5) 0.0705(11) Uani 1 1 d . . .
H18A H 0.3349 0.8208 -0.0373 0.106 Uiso 1 1 calc R . .
H18B H 0.2289 0.8070 -0.0540 0.106 Uiso 1 1 calc R . .
H18C H 0.2949 0.7228 -0.0665 0.106 Uiso 1 1 calc R . .
C19 C 0.4735(3) 0.8053(3) 0.2110(7) 0.0933(19) Uani 1 1 d . . .
H19A H 0.4735 0.8204 0.1055 0.112 Uiso 0.553(9) 1 calc PR A 1
H19B H 0.4592 0.8612 0.2645 0.112 Uiso 0.553(9) 1 calc PR A 1
H19C H 0.4460 0.8653 0.1984 0.112 Uiso 0.447(9) 1 d PR A 2
H19D H 0.5070 0.8074 0.3043 0.112 Uiso 0.447(9) 1 d PR A 2
C20A C 0.5554(5) 0.7828(5) 0.2459(11) 0.066(3) Uani 0.553(9) 1 d P A 1
H20A H 0.5689 0.7233 0.2059 0.098 Uiso 0.553(9) 1 calc PR A 1
H20B H 0.5614 0.7814 0.3526 0.098 Uiso 0.553(9) 1 calc PR A 1
H20C H 0.5974 0.8268 0.2053 0.098 Uiso 0.553(9) 1 calc PR A 1
C20B C 0.5396(5) 0.7970(6) 0.1026(9) 0.049(3) Uani 0.447(9) 1 d P A 2
H20D H 0.5807 0.8482 0.1083 0.073 Uiso 0.447(9) 1 calc PR A 2
H20E H 0.5112 0.7958 0.0060 0.073 Uiso 0.447(9) 1 calc PR A 2
H20F H 0.5732 0.7413 0.1178 0.073 Uiso 0.447(9) 1 calc PR A 2
H1 H 0.408(2) 0.644(2) 0.196(4) 0.059 Uiso 1 1 d . . .

loop_
_atom_site_aniso_label
_atom_site_aniso_U_11
_atom_site_aniso_U_22
_atom_site_aniso_U_33
_atom_site_aniso_U_23
_atom_site_aniso_U_13
_atom_site_aniso_U_12
S1 0.0365(4) 0.0279(4) 0.0236(3) -0.0009(3) -0.0027(3) 0.0017(3)
Si1 0.0421(5) 0.0396(5) 0.0480(5) -0.0094(4) 0.0135(5) 0.0026(4)
O1 0.0445(12) 0.0354(12) 0.0299(11) 0.0030(9) 0.0027(10) -0.0042(10)
O2 0.0448(13) 0.0366(12) 0.0317(11) 0.0018(9) -0.0101(10) 0.0085(10)
N1 0.0360(12) 0.0301(12) 0.0235(11) -0.0028(11) 0.0012(12) -0.0013(10)
N2 0.0297(12) 0.0249(11) 0.0288(13) -0.0052(11) -0.0012(10) 0.0032(10)
C1 0.0383(15) 0.0187(12) 0.0258(15) -0.0007(11) 0.0035(12) -0.0033(12)
C2 0.0405(17) 0.0239(14) 0.0245(14) 0.0013(12) 0.0025(13) 0.0018(12)
C3 0.0412(17) 0.0308(16) 0.045(2) -0.0072(14) -0.0009(14) 0.0058(14)
C4 0.047(2) 0.0396(18) 0.051(2) -0.0083(16) 0.0105(17) 0.0079(16)
C5 0.054(2) 0.0374(17) 0.0390(19) -0.0143(14) 0.0100(16) -0.0013(15)
C6 0.0500(19) 0.0318(16) 0.0286(16) -0.0056(13) 0.0072(15) -0.0047(14)
C7 0.062(2) 0.0361(17) 0.0233(16) -0.0088(13) -0.0008(15) -0.0108(16)
C8 0.0543(19) 0.0391(16) 0.0260(15) -0.0018(15) -0.0065(16) -0.0059(15)
C9 0.0410(17) 0.0332(16) 0.0319(16) 0.0028(13) -0.0033(14) -0.0023(14)
C10 0.0261(14) 0.0334(15) 0.0367(16) -0.0044(13) -0.0094(12) -0.0002(13)
C11 0.0293(14) 0.0287(14) 0.0433(18) -0.0069(13) -0.0095(13) 0.0020(12)
C12 0.0390(15) 0.0305(14) 0.0356(16) -0.0033(15) -0.0110(15) -0.0010(12)
C13 0.0372(16) 0.0313(15) 0.0279(15) 0.0006(12) -0.0031(13) -0.0060(13)
C14 0.0333(16) 0.0355(16) 0.0256(13) -0.0011(12) -0.0001(12) -0.0058(13)
C15 0.058(2) 0.0290(15) 0.050(2) -0.0072(15) -0.0075(18) 0.0000(15)
C16 0.083(3) 0.0335(19) 0.096(4) -0.003(2) -0.018(3) 0.010(2)
C17 0.070(3) 0.077(3) 0.0308(18) -0.0033(19) 0.0019(17) 0.015(2)
C18 0.103(3) 0.075(3) 0.0342(19) -0.003(2) -0.004(3) -0.002(2)
C19 0.078(3) 0.052(2) 0.151(5) -0.016(3) 0.065(4) -0.007(2)
C20A 0.060(4) 0.050(4) 0.086(6) 0.006(4) 0.002(5) -0.001(3)
C20B 0.045(5) 0.061(5) 0.041(5) -0.008(4) 0.008(4) -0.010(4)

loop_
_atom_type_symbol
_atom_type_description
_atom_type_scat_dispersion_real
_atom_type_scat_dispersion_imag
_atom_type_scat_source
C C 0.0033 0.0016 'International Tables Vol C Tables 4.2.6.8 and 6.1.1.4'
H H 0.0000 0.0000 'International Tables Vol C Tables 4.2.6.8 and 6.1.1.4'
N N 0.0061 0.0033 'International Tables Vol C Tables 4.2.6.8 and 6.1.1.4'
O O 0.0106 0.0060 'International Tables Vol C Tables 4.2.6.8 and 6.1.1.4'
Si Si 0.0817 0.0704 'International Tables Vol C Tables 4.2.6.8 and 6.1.1.4'
S S 0.1246 0.1234 'International Tables Vol C Tables 4.2.6.8 and 6.1.1.4'

loop_
_geom_angle_atom_site_label_1
_geom_angle_atom_site_label_2
_geom_angle_atom_site_label_3
_geom_angle
O2 S1 O1 118.63(14)
O2 S1 N2 106.42(12)
O1 S1 N2 108.10(12)
O2 S1 C2 105.91(14)
O1 S1 C2 110.57(13)
N2 S1 C2 106.54(13)
C17 Si1 C19 110.7(3)
C17 Si1 C11 111.53(15)
C19 Si1 C11 108.8(2)
C17 Si1 H1 113.5(16)
C19 Si1 H1 106.0(15)
C11 Si1 H1 106.0(16)
C9 N1 C1 116.6(3)
C14 N2 C10 113.1(2)
C14 N2 S1 116.76(18)
C10 N2 S1 121.44(19)
N1 C1 C6 122.4(3)
N1 C1 C2 119.5(2)
C6 C1 C2 118.1(3)
C3 C2 C1 120.3(3)
C3 C2 S1 117.2(2)
C1 C2 S1 122.3(2)
C2 C3 C4 120.4(3)
C2 C3 H3 119.8
C4 C3 H3 119.8
C5 C4 C3 120.3(3)
C5 C4 H4 119.8
C3 C4 H4 119.8
C4 C5 C6 120.8(3)
C4 C5 H5 119.6
C6 C5 H5 119.6
C5 C6 C7 122.8(3)
C5 C6 C1 120.0(3)
C7 C6 C1 117.1(3)
C8 C7 C6 120.2(3)
C8 C7 H7 119.9
C6 C7 H7 119.9
C7 C8 C9 117.6(3)
C7 C8 H8 121.2
C9 C8 H8 121.2
N1 C9 C8 126.0(3)
N1 C9 H9 117.0
C8 C9 H9 117.0
N2 C10 C11 107.4(2)
N2 C10 H10A 110.2
C11 C10 H10A 110.2
N2 C10 H10B 110.2
C11 C10 H10B 110.2
H10A C10 H10B 108.5
C12 C11 C10 109.8(2)
C12 C11 Si1 114.4(2)
C10 C11 Si1 113.1(2)
C12 C11 H11 106.3
C10 C11 H11 106.3
Si1 C11 H11 106.3
C13 C12 C11 121.6(3)
C13 C12 C15 120.4(3)
C11 C12 C15 118.0(3)
C12 C13 C14 124.6(3)
C12 C13 H13 117.7
C14 C13 H13 117.7
N2 C14 C13 109.8(2)
N2 C14 H14A 109.7
C13 C14 H14A 109.7
N2 C14 H14B 109.7
C13 C14 H14B 109.7
H14A C14 H14B 108.2
C16 C15 C12 114.3(3)
C16 C15 H15A 108.7
C12 C15 H15A 108.7
C16 C15 H15B 108.7
C12 C15 H15B 108.7
H15A C15 H15B 107.6
C15 C16 H16A 109.5
C15 C16 H16B 109.5
H16A C16 H16B 109.5
C15 C16 H16C 109.5
H16A C16 H16C 109.5
H16B C16 H16C 109.5
C18 C17 Si1 116.5(3)
C18 C17 H17A 108.2
Si1 C17 H17A 108.2
C18 C17 H17B 108.2
Si1 C17 H17B 108.2
H17A C17 H17B 107.3
C17 C18 H18A 109.5
C17 C18 H18B 109.5
H18A C18 H18B 109.5
C17 C18 H18C 109.5
H18A C18 H18C 109.5
H18B C18 H18C 109.5
C20A C19 C20B 59.5(6)
C20A C19 Si1 120.5(5)
C20B C19 Si1 125.9(5)
C20A C19 H19A 107.2
C20B C19 H19A 48.1
Si1 C19 H19A 107.2
C20A C19 H19B 107.2
C20B C19 H19B 125.0
Si1 C19 H19B 107.2
H19A C19 H19B 106.8
C20A C19 H19C 130.3
C20B C19 H19C 106.7
Si1 C19 H19C 106.2
H19A C19 H19C 71.4
H19B C19 H19C 37.6
C20A C19 H19D 47.6
C20B C19 H19D 104.9
Si1 C19 H19D 105.6
H19A C19 H19D 146.4
H19B C19 H19D 69.8
H19C C19 H19D 106.3
C19 C20A H19D 48.8
C19 C20A H20A 109.5
H19D C20A H20A 134.5
C19 C20A H20B 109.5
H19D C20A H20B 61.8
C19 C20A H20C 109.5
H19D C20A H20C 115.5
C19 C20B H20D 109.5
C19 C20B H20E 109.5
H20D C20B H20E 109.5
C19 C20B H20F 109.5
H20D C20B H20F 109.5
H20E C20B H20F 109.5

loop_
_geom_bond_atom_site_label_1
_geom_bond_atom_site_label_2
_geom_bond_distance
S1 O2 1.425(2)
S1 O1 1.429(2)
S1 N2 1.627(2)
S1 C2 1.782(3)
Si1 C17 1.844(4)
Si1 C19 1.862(4)
Si1 C11 1.904(3)
Si1 H1 1.36(4)
N1 C9 1.314(4)
N1 C1 1.368(4)
N2 C14 1.465(4)
N2 C10 1.473(4)
C1 C6 1.418(4)
C1 C2 1.421(4)
C2 C3 1.387(4)
C3 C4 1.410(5)
C3 H3 0.9500
C4 C5 1.353(5)
C4 H4 0.9500
C5 C6 1.414(5)
C5 H5 0.9500
C6 C7 1.417(5)
C7 C8 1.358(5)
C7 H7 0.9500
C8 C9 1.395(5)
C8 H8 0.9500
C9 H9 0.9500
C10 C11 1.538(4)
C10 H10A 0.9900
C10 H10B 0.9900
C11 C12 1.508(4)
C11 H11 1.0000
C12 C13 1.322(4)
C12 C15 1.524(4)
C13 C14 1.496(4)
C13 H13 0.9500
C14 H14A 0.9900
C14 H14B 0.9900
C15 C16 1.512(5)
C15 H15A 0.9900
C15 H15B 0.9900
C16 H16A 0.9800
C16 H16B 0.9800
C16 H16C 0.9800
C17 C18 1.535(5)
C17 H17A 0.9900
C17 H17B 0.9900
C18 H18A 0.9800
C18 H18B 0.9800
C18 H18C 0.9800
C19 C20A 1.307(9)
C19 C20B 1.404(9)
C19 H19A 0.9900
C19 H19B 0.9900
C19 H19C 0.9900
C19 H19D 0.9900
C20A H19D 0.9703
C20A H20A 0.9800
C20A H20B 0.9800
C20A H20C 0.9800
C20B H20D 0.9800
C20B H20E 0.9800
C20B H20F 0.9800

loop_
_geom_torsion_atom_site_label_1
_geom_torsion_atom_site_label_2
_geom_torsion_atom_site_label_3
_geom_torsion_atom_site_label_4
_geom_torsion
O2 S1 N2 C14 -55.2(2)
O1 S1 N2 C14 176.3(2)
C2 S1 N2 C14 57.4(2)
O2 S1 N2 C10 159.3(2)
O1 S1 N2 C10 30.9(3)
C2 S1 N2 C10 -88.0(3)
C9 N1 C1 C6 -2.1(4)
C9 N1 C1 C2 178.4(2)
N1 C1 C2 C3 179.0(3)
C6 C1 C2 C3 -0.5(4)
N1 C1 C2 S1 3.6(4)
C6 C1 C2 S1 -175.9(2)
O2 S1 C2 C3 6.1(3)
O1 S1 C2 C3 135.8(2)
N2 S1 C2 C3 -107.0(2)
O2 S1 C2 C1 -178.4(2)
O1 S1 C2 C1 -48.7(3)
N2 S1 C2 C1 68.5(2)
C1 C2 C3 C4 0.8(4)
S1 C2 C3 C4 176.5(2)
C2 C3 C4 C5 -1.2(5)
C3 C4 C5 C6 1.2(5)
C4 C5 C6 C7 177.9(3)
C4 C5 C6 C1 -0.9(5)
N1 C1 C6 C5 -179.0(3)
C2 C1 C6 C5 0.5(4)
N1 C1 C6 C7 2.1(4)
C2 C1 C6 C7 -178.4(3)
C5 C6 C7 C8 -179.3(3)
C1 C6 C7 C8 -0.5(4)
C6 C7 C8 C9 -1.0(5)
C1 N1 C9 C8 0.5(4)
C7 C8 C9 N1 1.1(5)
C14 N2 C10 C11 68.2(3)
S1 N2 C10 C11 -145.3(2)
N2 C10 C11 C12 -50.7(3)
N2 C10 C11 Si1 78.5(3)
C17 Si1 C11 C12 52.2(3)
C19 Si1 C11 C12 174.5(2)
C17 Si1 C11 C10 -74.6(3)
C19 Si1 C11 C10 47.8(3)
C10 C11 C12 C13 17.6(4)
Si1 C11 C12 C13 -110.8(3)
C10 C11 C12 C15 -163.0(3)
Si1 C11 C12 C15 68.6(3)
C11 C12 C13 C14 3.8(5)
C15 C12 C13 C14 -175.6(3)
C10 N2 C14 C13 -45.8(3)
S1 N2 C14 C13 165.97(19)
C12 C13 C14 N2 9.2(4)
C13 C12 C15 C16 -118.1(4)
C11 C12 C15 C16 62.5(4)
C19 Si1 C17 C18 56.5(4)
C11 Si1 C17 C18 177.8(3)
C17 Si1 C19 C20A -167.8(6)
C11 Si1 C19 C20A 69.3(7)
C17 Si1 C19 C20B -95.3(7)
C11 Si1 C19 C20B 141.8(6)
